data_2311353
loop_
_publ_author_name
'Rammohan, Alagappa'
'Kaduk, James A.'

_publ_section_title
;
 Crystal structure of caesium di-hydrogen citrate from laboratory X-ray
 powder diffraction data and DFT comparison.
;
_journal_issue 'Pt 2'
_journal_name_full 'Acta crystallographica. Section E, Crystallographic communications'
_journal_page_first 133
_journal_page_last 136
_journal_paper_doi 10.1107/S2056989017000135
_journal_volume 73
_journal_year 2017
_chemical_formula_iupac 'Cs1 H2 C6 H5 O7'
_chemical_formula_sum 'C6 H7 Cs O7'
_chemical_formula_weight 323.97
_space_group_IT_number 33
_space_group_name_Hall 'P 2c -2n'
_space_group_name_H-M_alt 'P n a 21'
_symmetry_cell_setting orthorhombic
_symmetry_space_group_name_Hall 'P 2c -2n'
_symmetry_space_group_name_H-M 'P n a 21'
_audit_creation_method 'Materials Studio'
_cell_angle_alpha 90.0000
_cell_angle_beta 90.0000
_cell_angle_gamma 90.0000
_cell_formula_units_Z 4
_cell_length_a 8.7362
_cell_length_b 20.5351
_cell_length_c 5.1682
_cell_measurement_temperature 300
_cell_volume 927.169
_diffrn_measurement_device_type 'density functional calculation'
_diffrn_radiation_type 'Cu K\a'
_diffrn_radiation_wavelength 1.5418
_exptl_crystal_density_diffrn 2.321
_cod_data_source_file vn2124sup1.cif
_cod_data_source_block ramm013_DFT
_cod_original_cell_volume 927.17
_cod_original_sg_symbol_H-M Pna21
_cod_database_code 2311353

loop_
_symmetry_equiv_pos_as_xyz
x,y,z
-x,-y,z+1/2
x+1/2,-y+1/2,z
-x+1/2,y+1/2,z+1/2

loop_
_atom_site_type_symbol
_atom_site_label
_atom_site_fract_x
_atom_site_fract_y
_atom_site_fract_z
_atom_site_U_iso_or_equiv
_atom_site_adp_type
_atom_site_occupancy
C C1 0.14729 0.01007 0.32268 0.06500 Uiso 1.00
C C2 0.28682 0.02722 0.16639 0.00900 Uiso 1.00
C C3 0.35878 0.08945 0.28492 0.00900 Uiso 1.00
C C4 0.52514 0.09664 0.18015 0.00900 Uiso 1.00
C C5 0.60947 0.15212 0.30828 0.06500 Uiso 1.00
C C6 0.26991 0.15158 0.20135 0.06500 Uiso 1.00
O O7 0.15730 -0.04600 0.44742 0.06500 Uiso 1.00
O O8 0.03401 0.04586 0.34061 0.06500 Uiso 1.00
O O9 0.23818 0.15901 -0.03279 0.06500 Uiso 1.00
O O10 0.24301 0.19347 0.37889 0.06500 Uiso 1.00
O O11 0.62642 0.20442 0.15627 0.06500 Uiso 1.00
O O12 0.65699 0.15090 0.53096 0.06500 Uiso 1.00
O O13 0.36027 0.08089 0.55685 0.06500 Uiso 1.00
H H14 0.36802 -0.01307 0.17323 0.01200 Uiso 1.00
H H15 0.25479 0.03604 -0.03477 0.01200 Uiso 1.00
H H16 0.31496 0.11870 0.64320 0.08500 Uiso 1.00
H H17 0.58685 0.05170 0.22176 0.01200 Uiso 1.00
H H18 0.52243 0.10375 -0.02890 0.01200 Uiso 1.00
Cs Cs19 -0.05606 0.21080 0.74122 0.05030 Uiso 1.00
H H20 0.06940 -0.05097 0.56860 0.05000 Uiso 1.00
H H21 0.67528 0.24300 0.25240 0.05000 Uiso 1.00

loop_
_geom_bond_atom_site_label_1
_geom_bond_atom_site_label_2
_geom_bond_site_symmetry_2
_geom_bond_distance
C1 C2 . 1.504
C1 O7 . 1.322
C1 O8 . 1.354
C2 C3 . 1.550
C2 H14 . 1.090
C2 H15 . 1.092
C3 C4 . 1.558
C3 C6 . 1.555
C3 O13 . 1.416
C4 C5 . 1.510
C4 H17 . 1.090
C4 H18 . 1.091
C5 O11 . 1.339
C5 O12 . 1.224
C6 O9 . 1.251
C6 O10 . 1.279
O7 H20 3_455 0.996
O11 H21 . 1.028
O13 H16 . 0.979
H20 O7 3 0.996

loop_
_geom_hbond_atom_site_label_D
_geom_hbond_atom_site_label_H
_geom_hbond_atom_site_label_A
_geom_hbond_site_symmetry_A
_geom_hbond_distance_DH
_geom_hbond_distance_HA
_geom_hbond_distance_DA
_geom_hbond_angle_DHA
O11 H21 O10 3 1.028 1.575 2.600 174.4
O7 H20 O8 2 0.996 1.674 2.637 161.7
O13 H16 O9 1_556 0.979 1.985 2.865 148.4
O13 H16 O10 . 0.979 2.149 2.691 113.3
